data_7232981
loop_
_publ_author_name
'Heine, Miriam'
'Fink, Lothar'
'Schmidt, Martin U.'

_publ_section_title
;
 Coordination compounds built up from MIICl2 and 3-cyanopyridine: double
 chains, single chains and isolated complexes
;
_journal_issue 29
_journal_name_full CrystEngComm
_journal_page_first 4305
_journal_paper_doi 10.1039/C9CE00412B
_journal_volume 21
_journal_year 2019
_chemical_formula_iupac 'C12 H8 Cl2 Co N4 '
_chemical_formula_moiety 'C12 H8 Cl2 Co N4 '
_chemical_formula_structural 'C12 H8 Cl2 Co N4 '
_chemical_formula_sum 'C12 H8 Cl2 Co N4'
_chemical_formula_weight 338.05
_chemical_name_common Catena-bis-chloro-di(3-cyanopyridine)cobaltat(II)
_chemical_name_systematic
; 
catena-bis-chloro-di(3-cyanopyridine)cobaltat(II)
;
_space_group_IT_number 9
_space_group_name_Hall 'C -2yc'
_space_group_name_H-M_alt 'C 1 c 1'
_symmetry_cell_setting monoclinic
_symmetry_space_group_name_Hall 'C -2yc'
_symmetry_space_group_name_H-M 'C 1 c 1'
_cell_angle_alpha 90
_cell_angle_beta 97.492(15)
_cell_angle_gamma 90
_cell_formula_units_Z 4
_cell_length_a 3.61682(17)
_cell_length_b 27.5043(16)
_cell_length_c 13.2081(12)
_cell_measurement_temperature 298
_cell_volume 1302.70(16)
_computing_cell_refinement 'DASH (David <i> et al.</i> , 2004)'
_computing_data_collection 'STOE WINXPOW (STOE & Cie GmbH, 2004)'
_computing_data_reduction 'DASH (David <i>et al.</i>, 2004)'
_computing_molecular_graphics 'MERCURY (Macrea <i>et al.</i>)'
_computing_structure_refinement 'TOPAS (Coelho, 2018)'
_computing_structure_solution 'DASH (David <i>et al.</i>, 2004)'
_diffrn_ambient_temperature 298
_diffrn_detector STOE
_diffrn_detector_type 'lin psd'
_diffrn_measurement_device_type 'STOE Stadi-P'
_diffrn_radiation_monochromator 'primary focussing, Ge 111'
_diffrn_radiation_source 'X-ray tube'
_diffrn_radiation_type 'Mo K\a~1~'
_diffrn_radiation_wavelength 0.70930
_diffrn_source_target STOE
_diffrn_source_type STOE
_exptl_crystal_colour 'light violet'
_exptl_crystal_density_diffrn 1.724
_pd_instr_location ' ?'
_pd_meas_2theta_range_inc 0.01
_pd_meas_2theta_range_max 59.99
_pd_meas_2theta_range_min 1
_pd_meas_number_of_points 5900
_pd_meas_scan_method step
_pd_proc_2theta_range_inc 0.01
_pd_proc_2theta_range_max 59.99
_pd_proc_2theta_range_min 1
_pd_proc_info_excluded_regions none
_pd_proc_ls_background_function 'Chebychev polynomial'
_pd_proc_ls_pref_orient_corr none
_pd_proc_ls_profile_function
;
modified spherical harmonics (Coelho, 2018)
;
_pd_proc_ls_prof_R_factor 0.02348
_pd_proc_ls_prof_wR_expected 0.02468
_pd_proc_ls_prof_wR_factor 0.03179
_pd_spec_mounting
;
Specimen was measured in a boro silicate glass capillary (Hilgenberg).
;
_pd_spec_mount_mode transmission
_refine_ls_extinction_method none
_refine_ls_goodness_of_fit_all 1.288
_refine_ls_hydrogen_treatment mixed
_refine_ls_matrix_type fullcycle
_refine_ls_number_constraints 3
_refine_ls_number_parameters 180
_refine_ls_number_restraints 56
_refine_ls_R_I_factor 1.2752
_refine_ls_weighting_details w=1/\s(Y~obs~)^2^
_refine_ls_weighting_scheme sigma
_cod_data_source_file c9ce00412b2.cif
_cod_data_source_block CoCl2(3-cypy)2
_cod_depositor_comments 'Adding full bibliography for 7232977--7232987.cif.'
_cod_original_cell_volume 1302.69(16)
_cod_original_sg_symbol_H-M 'C c'
_cod_database_code 7232981

loop_
_symmetry_equiv_pos_as_xyz
'x, -y, z+1/2'
'x, y, z'
'x+1/2, -y+1/2, z+1/2'
'x+1/2, y+1/2, z'

loop_
_atom_site_label
_atom_site_type_symbol
_atom_site_symmetry_multiplicity
_atom_site_fract_x
_atom_site_fract_y
_atom_site_fract_z
_atom_site_occupancy
_atom_site_B_iso_or_equiv
_atom_site_U_iso_or_equiv
Co1 Co 0 0.2782(16) 0.62543(32) 0.42429(87) 1 2.74423 0.03476
Cl2 Cl 0 0.7971(29) 0.65013(40) 0.5273(10) 1 2.74423 0.03476
Cl3 Cl 0 -0.2335(40) 0.6045(35) 0.2872(10) 1 2.74423 0.03476
N4 N 0 0.2419(16) 0.69713(21) 0.37056(37) 1 2.74423 0.03476
N5 N 0 0.3593(16) 0.55145(20) 0.49198(36) 1 2.74423 0.03476
C6 C 0 0.2491(16) 0.7347(15) 0.43464(31) 1 2.74423 0.03476
C7 C 0 0.2283(17) 0.70257(16) 0.27056(31) 1 2.74423 0.03476
C8 C 0 0.4842(17) 0.54068(15) 0.58865(32) 1 2.74423 0.03476
C9 C 0 0.2798(16) 0.51693(15) 0.42084(33) 1 2.74423 0.03476
C10 C 0 0.2383(16) 0.78121(15) 0.39339(31) 1 2.74423 0.03476
H11 H 0 0.2638(66) 0.73002(56) 0.5110(12) 1 3.293076 0.04171
C12 C 0 0.2231(17) 0.74694(15) 0.22761(32) 1 2.74423 0.03476
H13 H 0 0.2271(97) 0.67442(71) 0.2242(12) 1 3.293076 0.04171
C14 C 0 0.5306(16) 0.49419(15) 0.61966(33) 1 2.74423 0.03476
H15 H 0 0.5430(68) 0.56579(76) 0.6410(13) 1 3.293076 0.04171
C16 C 0 0.3175(16) 0.46839(15) 0.45031(33) 1 2.74423 0.03476
H17 H 0 0.1986(75) 0.52512(56) 0.3464(14) 1 3.293076 0.04171
C18 C 0 0.2292(17) 0.78786(15) 0.28843(31) 1 2.74423 0.03476
C19 C 0 0.2517(21) 0.82128(18) 0.46310(43) 1 2.74423 0.03476
H20 H 0 0.2167(63) 0.7466(16) 0.1536(14) 1 3.293076 0.04171
C21 C 0 0.4469(17) 0.45718(15) 0.55096(32) 1 2.74423 0.03476
H22 H 0 0.6300(77) 0.4878(11) 0.6902(14) 1 3.293076 0.04171
C23 C 0 0.2431(20) 0.43236(19) 0.37113(40) 1 2.74423 0.03476
H24 H 0 0.2211(58) 0.82071(66) 0.2582(13) 1 3.293076 0.04171
N25 N 0 0.2676(41) 0.8531(24) 0.51692(55) 1 2.74423 0.03476
H26 H 0 0.4799(91) 0.42328(68) 0.5733(12) 1 3.293076 0.04171
N27 N 0 0.2004(40) 0.40514(26) 0.30633(51) 1 2.74423 0.03476

loop_
_atom_type_symbol
_atom_type_description
_atom_type_scat_source
C C 'International Tables Vol C Table 6.1.1.4'
H H 'International Tables Vol C Table 6.1.1.4'
Co Co 'International Tables Vol C Table 6.1.1.4'
Cl Cl 'International Tables Vol C Table 6.1.1.4'
N N 'International Tables Vol C Table 6.1.1.4'

loop_
_geom_angle_atom_site_label_1
_geom_angle_atom_site_label_2
_geom_angle_atom_site_label_3
_geom_angle
Cl2 Co1 Cl3 170.0(6)
Cl2 Co1 N4 86.01(36)
Cl2 Co1 N5 88.7(5)
Cl3 Co1 N4 87.9(4)
Cl3 Co1 N5 97.70(34)
N4 Co1 N5 174.77(27)
Co1 N4 C6 121.4(5)
Co1 N4 C7 115.9(5)
C6 N4 C7 122.6(5)
Co1 N5 C8 126.7(5)
Co1 N5 C9 111.1(5)
C8 N5 C9 121.99(47)
N4 C6 C10 117.86(41)
N4 C6 H11 121.90(98)
C10 C6 H11 120.24(97)
N4 C7 C12 121.34(45)
N4 C7 H13 121.8(12)
C12 C7 H13 116.9(12)
N5 C8 C14 121.09(43)
N5 C8 H15 122.3(11)
C14 C8 H15 116.6(11)
N5 C9 C16 118.62(41)
N5 C9 H17 122.07(97)
C16 C9 H17 119.30(95)
C6 C10 C18 120.44(38)
C6 C10 C19 117.35(40)
C18 C10 C19 122.17(40)
C7 C12 C18 119.72(41)
C7 C12 H20 114.3(26)
C18 C12 H20 125.9(26)
C8 C14 C21 119.72(41)
C9 C16 C21 119.35(39)
C9 C16 C23 117.03(41)
C21 C16 C23 123.46(40)
C10 C18 C12 117.89(38)
C10 C18 H24 121.2(10)
C12 C18 H24 120.9(11)
C10 C19 N25 178.68(10)
C14 C21 C16 119.19(40)
C8 C14 H22 118.7(19)
C21 C14 H22 121.5(19)
C14 C21 H26 119.9(10)
C16 C21 H26 120.9(10)
C16 C23 N27 176.13(83)

loop_
_geom_bond_atom_site_label_1
_geom_bond_atom_site_label_2
_geom_bond_distance
Co1 Cl2 2.273(15)
Co1 Cl3 2.482(15)
Co1 N4 2.094(11)
Co1 N5 2.226(11)
N4 C6 1.3338(68)
N4 C7 1.3238(64)
N5 C8 1.3310(63)
N5 C9 1.3404(66)
C6 C10 1.3890(58)
C6 H11 1.011(17)
C7 C12 1.3449(60)
C7 H13 0.986(19)
C8 C14 1.3465(60)
C8 H15 0.980(20)
C9 C16 1.3924(58)
C9 H17 1.014(19)
C10 C18 1.3945(59)
C10 C19 1.4328(67)
C12 C18 1.3813(59)
C12 H20 0.974(19)
C14 C21 1.3710(60)
C14 H22 0.969(20)
C16 C21 1.3853(60)
C16 C23 1.4404(67)
C18 H24 0.986(18)
C19 N25 1.1242(87)
C21 H26 0.981(19)
C23 N27 1.1324(85)
